data_4107097
loop_
_publ_author_name
'Andy M. Chapman'
'Mairi F. Haddow'
'Duncan F. Wass'

_publ_section_title
;
 Frustrated Lewis Pairs beyond the Main Group: Synthesis, Reactivity, and
 Small Molecule Activation with Cationic Zirconocene-Phosphinoaryloxide
 Complexes
;
_journal_name_full 'Journal of the American Chemical Society'
_journal_page_first 18463
_journal_page_last 18478
_journal_paper_doi 10.1021/ja207936p
_journal_volume 133
_journal_year 2011
_chemical_formula_moiety 'C58 H52 B F20 O P Zr, C6 H5 Cl'
_chemical_formula_sum 'C64 H57 B Cl F20 O P Zr'
_chemical_formula_weight 1390.55
_chemical_name_systematic
; 
 ? 
;
_space_group_IT_number 2
_symmetry_cell_setting triclinic
_symmetry_space_group_name_Hall '-P 1'
_symmetry_space_group_name_H-M 'P -1'
_atom_sites_solution_hydrogens geom
_atom_sites_solution_primary direct
_atom_sites_solution_secondary difmap
_audit_creation_method SHELXL-97
_cell_angle_alpha 94.685(2)
_cell_angle_beta 99.974(2)
_cell_angle_gamma 95.389(2)
_cell_formula_units_Z 2
_cell_length_a 10.7459(4)
_cell_length_b 16.2778(6)
_cell_length_c 17.4964(7)
_cell_measurement_reflns_used 9938
_cell_measurement_temperature 100(2)
_cell_measurement_theta_max 25.55
_cell_measurement_theta_min 2.19
_cell_volume 2985.9(2)
_computing_cell_refinement 'Bruker Apex II'
_computing_data_collection 'Bruker Apex II'
_computing_data_reduction 'Bruker SAINT'
_computing_molecular_graphics 'Bruker ShelXTL'
_computing_publication_material 'Bruker ShelXTL'
_computing_structure_refinement 'SHELXL-97 (Sheldrick, 2008)'
_computing_structure_solution 'SHELXS-97 (Sheldrick, 2008)'
_diffrn_ambient_temperature 100(2)
_diffrn_measured_fraction_theta_full 0.992
_diffrn_measured_fraction_theta_max 0.992
_diffrn_measurement_device_type 'Bruker Apex II kappa CCD area detector'
_diffrn_measurement_method 'phi and omega scans'
_diffrn_radiation_monochromator graphite
_diffrn_radiation_source 'fine-focus sealed tube'
_diffrn_radiation_type MoK\a
_diffrn_radiation_wavelength 0.71073
_diffrn_reflns_av_R_equivalents 0.0661
_diffrn_reflns_av_sigmaI/netI 0.0559
_diffrn_reflns_limit_h_max 13
_diffrn_reflns_limit_h_min -13
_diffrn_reflns_limit_k_max 20
_diffrn_reflns_limit_k_min -21
_diffrn_reflns_limit_l_max 22
_diffrn_reflns_limit_l_min -22
_diffrn_reflns_number 64151
_diffrn_reflns_theta_full 27.56
_diffrn_reflns_theta_max 27.56
_diffrn_reflns_theta_min 1.64
_exptl_absorpt_coefficient_mu 0.362
_exptl_absorpt_correction_T_max 0.7456
_exptl_absorpt_correction_T_min 0.6255
_exptl_absorpt_correction_type multi-scan
_exptl_absorpt_process_details 'SADABS V2008/1'
_exptl_crystal_colour orange
_exptl_crystal_density_diffrn 1.547
_exptl_crystal_description needle
_exptl_crystal_F_000 1412
_exptl_crystal_size_max 0.36
_exptl_crystal_size_mid 0.21
_exptl_crystal_size_min 0.13
_refine_diff_density_max 2.267
_refine_diff_density_min -1.191
_refine_diff_density_rms 0.128
_refine_ls_extinction_method none
_refine_ls_goodness_of_fit_ref 1.145
_refine_ls_hydrogen_treatment constr
_refine_ls_matrix_type full
_refine_ls_number_parameters 864
_refine_ls_number_reflns 13675
_refine_ls_number_restraints 48
_refine_ls_restrained_S_all 1.143
_refine_ls_R_factor_all 0.1008
_refine_ls_R_factor_gt 0.0761
_refine_ls_shift/su_max 0.002
_refine_ls_shift/su_mean 0.000
_refine_ls_structure_factor_coef Fsqd
_refine_ls_weighting_details 'calc w=1/[\s^2^(Fo^2^)+(0.0863P)^2^+13.3797P] where P=(Fo^2^+2Fc^2^)/3'
_refine_ls_weighting_scheme calc
_refine_ls_wR_factor_gt 0.2049
_refine_ls_wR_factor_ref 0.2189
_reflns_number_gt 10399
_reflns_number_total 13675
_reflns_threshold_expression >2sigma(I)
_cod_data_source_file ja207936p_si_001.cif
_cod_data_source_block amc233phcl_0m
_cod_original_sg_symbol_Hall -P1
_cod_database_code 4107097

loop_
_symmetry_equiv_pos_as_xyz
'x, y, z'
'-x, -y, -z'

loop_
_atom_site_label
_atom_site_type_symbol
_atom_site_fract_x
_atom_site_fract_y
_atom_site_fract_z
_atom_site_U_iso_or_equiv
_atom_site_adp_type
_atom_site_occupancy
_atom_site_symmetry_multiplicity
_atom_site_calc_flag
_atom_site_refinement_flags
_atom_site_disorder_assembly
_atom_site_disorder_group
Zr1 Zr 1.06749(4) 0.10983(3) 0.28024(3) 0.02052(13) Uani 1 1 d . A 1
P1 P 0.93686(12) 0.36022(8) 0.21237(8) 0.0250(3) Uani 1 1 d . A 1
O1 O 0.9449(3) 0.1731(2) 0.2181(2) 0.0260(8) Uani 1 1 d . A 1
C1 C 1.0993(5) 0.0633(3) 0.1427(3) 0.0248(10) Uani 1 1 d . A 1
C2 C 1.2229(5) 0.0872(3) 0.1865(3) 0.0270(11) Uani 1 1 d . A 1
C3 C 1.2462(5) 0.0307(3) 0.2447(3) 0.0284(11) Uani 1 1 d . A 1
C4 C 1.1380(5) -0.0289(3) 0.2340(3) 0.0278(11) Uani 1 1 d . A 1
C5 C 1.0460(5) -0.0067(3) 0.1741(3) 0.0258(10) Uani 1 1 d . A 1
C6 C 1.0438(6) 0.1010(4) 0.0718(3) 0.0318(12) Uani 1 1 d . A 1
H6A H 1.0889 0.1561 0.0715 0.048 Uiso 1 1 calc R A 1
H6B H 0.9537 0.1061 0.0720 0.048 Uiso 1 1 calc R A 1
H6C H 1.0521 0.0657 0.0252 0.048 Uiso 1 1 calc R A 1
C7 C 1.3197(6) 0.1471(4) 0.1617(4) 0.0411(14) Uani 1 1 d . A 1
H7A H 1.3415 0.1241 0.1129 0.062 Uiso 1 1 calc R A 1
H7B H 1.3963 0.1565 0.2023 0.062 Uiso 1 1 calc R A 1
H7C H 1.2846 0.1998 0.1539 0.062 Uiso 1 1 calc R A 1
C8 C 1.3706(6) 0.0273(4) 0.2976(4) 0.0390(14) Uani 1 1 d . A 1
H8A H 1.3573 -0.0065 0.3399 0.059 Uiso 1 1 calc R A 1
H8B H 1.4065 0.0836 0.3196 0.059 Uiso 1 1 calc R A 1
H8C H 1.4296 0.0026 0.2679 0.059 Uiso 1 1 calc R A 1
C9 C 1.1317(6) -0.1124(4) 0.2644(4) 0.0386(14) Uani 1 1 d . A 1
H9A H 1.0539 -0.1219 0.2860 0.058 Uiso 1 1 calc R A 1
H9B H 1.2059 -0.1144 0.3053 0.058 Uiso 1 1 calc R A 1
H9C H 1.1313 -0.1554 0.2217 0.058 Uiso 1 1 calc R A 1
C10 C 0.9230(6) -0.0604(4) 0.1379(3) 0.0345(13) Uani 1 1 d . A 1
H10A H 0.9429 -0.1123 0.1124 0.052 Uiso 1 1 calc R A 1
H10B H 0.8728 -0.0307 0.0991 0.052 Uiso 1 1 calc R A 1
H10C H 0.8741 -0.0730 0.1787 0.052 Uiso 1 1 calc R A 1
C11 C 0.8948(5) 0.1100(4) 0.3615(3) 0.0280(11) Uani 1 1 d . A 1
C12 C 0.9316(5) 0.0288(3) 0.3588(3) 0.0287(11) Uani 1 1 d . A 1
C13 C 1.0592(5) 0.0337(3) 0.4026(3) 0.0287(11) Uani 1 1 d . A 1
C14 C 1.0990(5) 0.1186(3) 0.4284(3) 0.0258(10) Uani 1 1 d . A 1
C15 C 0.9972(5) 0.1656(3) 0.4029(3) 0.0281(11) Uani 1 1 d . A 1
C16 C 0.7627(5) 0.1322(5) 0.3324(4) 0.0426(15) Uani 1 1 d . A 1
H16A H 0.7098 0.1232 0.3720 0.064 Uiso 1 1 calc R A 1
H16B H 0.7250 0.0973 0.2842 0.064 Uiso 1 1 calc R A 1
H16C H 0.7674 0.1907 0.3222 0.064 Uiso 1 1 calc R A 1
C17 C 0.8408(6) -0.0477(4) 0.3309(4) 0.0428(15) Uani 1 1 d . A 1
H17A H 0.7806 -0.0547 0.3667 0.064 Uiso 1 1 calc R A 1
H17B H 0.8884 -0.0962 0.3293 0.064 Uiso 1 1 calc R A 1
H17C H 0.7942 -0.0424 0.2786 0.064 Uiso 1 1 calc R A 1
C18 C 1.1246(7) -0.0363(4) 0.4356(3) 0.0392(14) Uani 1 1 d . A 1
H18A H 1.2122 -0.0319 0.4262 0.059 Uiso 1 1 calc R A 1
H18B H 1.0791 -0.0892 0.4103 0.059 Uiso 1 1 calc R A 1
H18C H 1.1253 -0.0335 0.4918 0.059 Uiso 1 1 calc R A 1
C19 C 1.2225(6) 0.1492(4) 0.4821(3) 0.0386(14) Uani 1 1 d . A 1
H19A H 1.2210 0.1299 0.5335 0.058 Uiso 1 1 calc R A 1
H19B H 1.2341 0.2099 0.4870 0.058 Uiso 1 1 calc R A 1
H19C H 1.2928 0.1277 0.4607 0.058 Uiso 1 1 calc R A 1
C20 C 0.9938(6) 0.2574(4) 0.4214(4) 0.0362(13) Uani 1 1 d . A 1
H20A H 0.9835 0.2843 0.3729 0.054 Uiso 1 1 calc R A 1
H20B H 1.0735 0.2811 0.4554 0.054 Uiso 1 1 calc R A 1
H20C H 0.9223 0.2665 0.4478 0.054 Uiso 1 1 calc R A 1
C21 C 0.8380(4) 0.1928(3) 0.1728(3) 0.0222(10) Uani 1 1 d . A 1
C22 C 0.7459(5) 0.1280(3) 0.1359(3) 0.0271(11) Uani 1 1 d . A 1
H22 H 0.7598 0.0721 0.1430 0.033 Uiso 1 1 calc R A 1
C23 C 0.6363(5) 0.1448(3) 0.0897(3) 0.0270(11) Uani 1 1 d . A 1
H23 H 0.5744 0.1005 0.0658 0.032 Uiso 1 1 calc R A 1
C24 C 0.6150(5) 0.2256(3) 0.0776(3) 0.0260(11) Uani 1 1 d . A 1
H24 H 0.5398 0.2374 0.0450 0.031 Uiso 1 1 calc R A 1
C25 C 0.7070(5) 0.2894(3) 0.1146(3) 0.0263(11) Uani 1 1 d . A 1
H25 H 0.6929 0.3450 0.1063 0.032 Uiso 1 1 calc R A 1
C26 C 0.8183(4) 0.2754(3) 0.1630(3) 0.0233(10) Uani 1 1 d . A 1
C27 C 0.8430(5) 0.4385(3) 0.2563(3) 0.0306(12) Uani 1 1 d . A 1
C28 C 0.7481(5) 0.3902(4) 0.2967(4) 0.0357(13) Uani 1 1 d . A 1
H28A H 0.7103 0.4292 0.3293 0.054 Uiso 1 1 calc R A 1
H28B H 0.7923 0.3520 0.3294 0.054 Uiso 1 1 calc R A 1
H28C H 0.6809 0.3587 0.2573 0.054 Uiso 1 1 calc R A 1
C29 C 0.9404(6) 0.4930(4) 0.3209(4) 0.0413(15) Uani 1 1 d . A 1
H29A H 1.0053 0.5226 0.2972 0.062 Uiso 1 1 calc R A 1
H29B H 0.9810 0.4576 0.3583 0.062 Uiso 1 1 calc R A 1
H29C H 0.8965 0.5332 0.3480 0.062 Uiso 1 1 calc R A 1
C30 C 0.7755(5) 0.4960(3) 0.2024(4) 0.0339(13) Uani 1 1 d . A 1
H30A H 0.7125 0.4630 0.1615 0.051 Uiso 1 1 calc R A 1
H30B H 0.8380 0.5278 0.1785 0.051 Uiso 1 1 calc R A 1
H30C H 0.7328 0.5342 0.2326 0.051 Uiso 1 1 calc R A 1
C31 C 1.0068(5) 0.4016(3) 0.1295(3) 0.0269(11) Uani 1 1 d . A 1
C32 C 1.0898(5) 0.3350(4) 0.1071(4) 0.0341(12) Uani 1 1 d . A 1
H32A H 1.0357 0.2831 0.0874 0.051 Uiso 1 1 calc R A 1
H32B H 1.1513 0.3259 0.1531 0.051 Uiso 1 1 calc R A 1
H32C H 1.1352 0.3535 0.0665 0.051 Uiso 1 1 calc R A 1
C33 C 0.9139(5) 0.4138(4) 0.0549(4) 0.0345(13) Uani 1 1 d . A 1
H33A H 0.9620 0.4333 0.0159 0.052 Uiso 1 1 calc R A 1
H33B H 0.8573 0.4548 0.0671 0.052 Uiso 1 1 calc R A 1
H33C H 0.8634 0.3609 0.0342 0.052 Uiso 1 1 calc R A 1
C34 C 1.0922(5) 0.4825(4) 0.1596(4) 0.0373(14) Uani 1 1 d . A 1
H34A H 1.1544 0.4733 0.2052 0.056 Uiso 1 1 calc R A 1
H34B H 1.0401 0.5253 0.1742 0.056 Uiso 1 1 calc R A 1
H34C H 1.1369 0.5005 0.1185 0.056 Uiso 1 1 calc R A 1
F1 F 0.2210(3) 0.68907(18) 0.14064(18) 0.0262(6) Uani 1 1 d . B 1
F2 F 0.1061(3) 0.8019(2) 0.06053(18) 0.0306(7) Uani 1 1 d . B 1
F3 F 0.2403(3) 0.94907(19) 0.04387(19) 0.0336(7) Uani 1 1 d . B 1
F4 F 0.4923(3) 0.9750(2) 0.1023(2) 0.0425(9) Uani 1 1 d . B 1
F5 F 0.6113(3) 0.86277(19) 0.1769(2) 0.0327(7) Uani 1 1 d . B 1
F6 F 0.5021(3) 0.55307(19) 0.30404(19) 0.0324(7) Uani 1 1 d . B 1
F7 F 0.4502(3) 0.3937(2) 0.2484(2) 0.0426(9) Uani 1 1 d . B 1
F8 F 0.3877(3) 0.35084(19) 0.0912(2) 0.0424(9) Uani 1 1 d . B 1
F9 F 0.3571(3) 0.4727(2) -0.0072(2) 0.0363(8) Uani 1 1 d . B 1
F10 F 0.3918(3) 0.63038(19) 0.04751(18) 0.0286(7) Uani 1 1 d . B 1
F11 F 0.6756(3) 0.7049(2) 0.37092(18) 0.0314(7) Uani 1 1 d . B 1
F12 F 0.9240(3) 0.7081(2) 0.3832(2) 0.0404(8) Uani 1 1 d . B 1
F13 F 1.0341(3) 0.7024(2) 0.2541(2) 0.0405(8) Uani 1 1 d . B 1
F14 F 0.8850(3) 0.7041(2) 0.1107(2) 0.0417(8) Uani 1 1 d . B 1
F15 F 0.6358(3) 0.7058(2) 0.09706(18) 0.0307(7) Uani 1 1 d . B 1
F16 F 0.2669(3) 0.60566(18) 0.28306(18) 0.0262(6) Uani 1 1 d . B 1
F17 F 0.1800(3) 0.6539(2) 0.4089(2) 0.0344(7) Uani 1 1 d . B 1
F18 F 0.2774(3) 0.7999(2) 0.4947(2) 0.0419(8) Uani 1 1 d . B 1
F19 F 0.4705(3) 0.8957(2) 0.4519(2) 0.0372(8) Uani 1 1 d . B 1
F20 F 0.5625(3) 0.84715(18) 0.32594(18) 0.0285(7) Uani 1 1 d . B 1
C35 C 0.4236(4) 0.7680(3) 0.1622(3) 0.0217(10) Uani 1 1 d . B 1
C36 C 0.2930(5) 0.7584(3) 0.1308(3) 0.0217(10) Uani 1 1 d . B 1
C37 C 0.2318(5) 0.8164(3) 0.0906(3) 0.0255(10) Uani 1 1 d . B 1
C38 C 0.2970(5) 0.8906(3) 0.0812(3) 0.0275(11) Uani 1 1 d . B 1
C39 C 0.4257(5) 0.9032(3) 0.1114(3) 0.0282(11) Uani 1 1 d . B 1
C40 C 0.4847(5) 0.8430(3) 0.1499(3) 0.0254(10) Uani 1 1 d . B 1
C41 C 0.4452(4) 0.6014(3) 0.1797(3) 0.0230(10) Uani 1 1 d . B 1
C42 C 0.4612(4) 0.5365(3) 0.2262(3) 0.0256(11) Uani 1 1 d . B 1
C43 C 0.4395(5) 0.4527(3) 0.1985(4) 0.0300(12) Uani 1 1 d . B 1
C44 C 0.4061(5) 0.4315(3) 0.1206(4) 0.0305(12) Uani 1 1 d . B 1
C45 C 0.3910(5) 0.4926(3) 0.0708(3) 0.0290(12) Uani 1 1 d . B 1
C46 C 0.4103(4) 0.5753(3) 0.1007(3) 0.0235(10) Uani 1 1 d . B 1
C47 C 0.6407(4) 0.7076(3) 0.2329(3) 0.0226(10) Uani 1 1 d . B 1
C48 C 0.7210(4) 0.7071(3) 0.3036(3) 0.0261(11) Uani 1 1 d . B 1
C49 C 0.8531(5) 0.7079(3) 0.3124(3) 0.0302(12) Uani 1 1 d . B 1
C50 C 0.9080(5) 0.7063(3) 0.2474(4) 0.0309(12) Uani 1 1 d . B 1
C51 C 0.8331(5) 0.7059(3) 0.1756(4) 0.0303(12) Uani 1 1 d . B 1
C52 C 0.7033(5) 0.7064(3) 0.1699(3) 0.0253(10) Uani 1 1 d . B 1
C53 C 0.4236(4) 0.7214(3) 0.2983(3) 0.0203(9) Uani 1 1 d . B 1
C54 C 0.3230(4) 0.6776(3) 0.3223(3) 0.0223(10) Uani 1 1 d . B 1
C55 C 0.2752(5) 0.7020(3) 0.3880(3) 0.0257(10) Uani 1 1 d . B 1
C56 C 0.3240(5) 0.7756(4) 0.4319(3) 0.0292(11) Uani 1 1 d . B 1
C57 C 0.4216(5) 0.8227(3) 0.4090(3) 0.0287(11) Uani 1 1 d . B 1
C58 C 0.4672(4) 0.7960(3) 0.3436(3) 0.0247(10) Uani 1 1 d . B 1
B1 B 0.4836(5) 0.6992(3) 0.2179(3) 0.0201(10) Uani 1 1 d . B 1
Cl1 Cl 1.26421(14) 0.23458(9) 0.30731(9) 0.0236(5) Uani 0.776(5) 1 d P C 1
C59 C 1.2990(6) 0.3180(4) 0.3816(4) 0.0210(13) Uani 0.776(5) 1 d P C 1
C60 C 1.2286(6) 0.3836(4) 0.3749(4) 0.0268(14) Uani 0.776(5) 1 d P C 1
H60 H 1.1621 0.3852 0.3317 0.032 Uiso 0.776(5) 1 calc PR C 1
C61 C 1.2599(7) 0.4488(5) 0.4356(5) 0.0319(17) Uani 0.776(5) 1 d P C 1
H61 H 1.2129 0.4955 0.4340 0.038 Uiso 0.776(5) 1 calc PR C 1
C62 C 1.3581(7) 0.4454(5) 0.4970(5) 0.0309(16) Uani 0.776(5) 1 d P C 1
H62 H 1.3776 0.4894 0.5378 0.037 Uiso 0.776(5) 1 calc PR C 1
C63 C 1.4280(8) 0.3789(5) 0.4998(5) 0.0299(17) Uani 0.776(5) 1 d P C 1
H63 H 1.4951 0.3774 0.5427 0.036 Uiso 0.776(5) 1 calc PR C 1
C64 C 1.4024(7) 0.3147(4) 0.4417(4) 0.0257(14) Uani 0.776(5) 1 d P C 1
H64 H 1.4528 0.2697 0.4422 0.031 Uiso 0.776(5) 1 calc PR C 1
Cl1B Cl 1.5196(12) 0.2846(12) 0.4076(8) 0.118(6) Uani 0.224(5) 1 d P C 2
C59B C 1.431(3) 0.363(3) 0.437(2) 0.107(13) Uani 0.224(5) 1 d PGU C 2
C60B C 1.370(3) 0.412(3) 0.3832(17) 0.121(14) Uani 0.224(5) 1 d PGU C 2
H60B H 1.3813 0.4054 0.3305 0.146 Uiso 0.224(5) 1 calc PR C 2
C61B C 1.292(4) 0.469(3) 0.4064(19) 0.116(13) Uani 0.224(5) 1 d PGU C 2
H61B H 1.2505 0.5017 0.3696 0.139 Uiso 0.224(5) 1 calc PR C 2
C62B C 1.275(3) 0.478(3) 0.484(2) 0.131(14) Uani 0.224(5) 1 d PGU C 2
H62B H 1.2221 0.5170 0.4994 0.157 Uiso 0.224(5) 1 calc PR C 2
C63B C 1.336(4) 0.430(3) 0.5374(16) 0.116(14) Uani 0.224(5) 1 d PGU C 2
H63B H 1.3246 0.4360 0.5901 0.139 Uiso 0.224(5) 1 calc PR C 2
C64B C 1.414(4) 0.373(3) 0.514(2) 0.116(13) Uani 0.224(5) 1 d PGU C 2
H64B H 1.4554 0.3397 0.5509 0.139 Uiso 0.224(5) 1 calc PR C 2

loop_
_atom_site_aniso_label
_atom_site_aniso_U_11
_atom_site_aniso_U_22
_atom_site_aniso_U_33
_atom_site_aniso_U_23
_atom_site_aniso_U_13
_atom_site_aniso_U_12
Zr1 0.0164(2) 0.0228(2) 0.0222(2) -0.00092(17) 0.00476(17) 0.00165(17)
P1 0.0161(6) 0.0221(6) 0.0354(7) -0.0029(5) 0.0031(5) 0.0035(5)
O1 0.0277(18) 0.0232(18) 0.0262(18) -0.0006(14) 0.0022(14) 0.0062(14)
C1 0.026(2) 0.024(2) 0.027(3) -0.002(2) 0.012(2) 0.006(2)
C2 0.022(2) 0.030(3) 0.031(3) 0.000(2) 0.013(2) 0.008(2)
C3 0.025(3) 0.034(3) 0.029(3) -0.002(2) 0.010(2) 0.009(2)
C4 0.033(3) 0.029(3) 0.026(3) 0.002(2) 0.015(2) 0.010(2)
C5 0.025(2) 0.021(2) 0.033(3) -0.001(2) 0.010(2) 0.0058(19)
C6 0.037(3) 0.034(3) 0.026(3) 0.000(2) 0.010(2) 0.008(2)
C7 0.031(3) 0.039(3) 0.057(4) 0.005(3) 0.022(3) 0.004(3)
C8 0.028(3) 0.047(4) 0.041(3) 0.003(3) 0.002(2) 0.013(3)
C9 0.051(4) 0.030(3) 0.041(3) 0.004(2) 0.018(3) 0.014(3)
C10 0.036(3) 0.033(3) 0.033(3) -0.010(2) 0.011(2) -0.003(2)
C11 0.019(2) 0.043(3) 0.021(2) -0.001(2) 0.0058(19) -0.001(2)
C12 0.029(3) 0.037(3) 0.018(2) -0.005(2) 0.008(2) -0.008(2)
C13 0.033(3) 0.030(3) 0.025(3) 0.001(2) 0.010(2) 0.000(2)
C14 0.021(2) 0.032(3) 0.022(2) 0.000(2) 0.0020(19) -0.003(2)
C15 0.029(3) 0.029(3) 0.027(3) 0.000(2) 0.010(2) 0.003(2)
C16 0.020(3) 0.075(5) 0.034(3) 0.004(3) 0.010(2) 0.004(3)
C17 0.041(3) 0.052(4) 0.031(3) -0.006(3) 0.011(3) -0.015(3)
C18 0.051(4) 0.042(3) 0.029(3) 0.004(2) 0.013(3) 0.011(3)
C19 0.031(3) 0.055(4) 0.025(3) 0.005(3) -0.003(2) -0.005(3)
C20 0.045(3) 0.032(3) 0.034(3) -0.002(2) 0.015(3) 0.004(2)
C21 0.018(2) 0.025(2) 0.024(2) 0.0008(19) 0.0056(18) 0.0035(18)
C22 0.034(3) 0.019(2) 0.030(3) 0.001(2) 0.011(2) 0.002(2)
C23 0.022(2) 0.027(3) 0.031(3) -0.004(2) 0.008(2) -0.005(2)
C24 0.017(2) 0.029(3) 0.030(3) -0.002(2) 0.0018(19) -0.0009(19)
C25 0.021(2) 0.022(2) 0.035(3) -0.001(2) 0.005(2) 0.0025(19)
C26 0.017(2) 0.025(2) 0.028(3) -0.001(2) 0.0058(19) 0.0015(18)
C27 0.020(2) 0.030(3) 0.040(3) -0.009(2) 0.005(2) 0.004(2)
C28 0.025(3) 0.040(3) 0.043(3) -0.005(3) 0.011(2) 0.008(2)
C29 0.035(3) 0.034(3) 0.051(4) -0.013(3) 0.001(3) 0.007(2)
C30 0.022(3) 0.027(3) 0.051(4) -0.005(2) 0.003(2) 0.006(2)
C31 0.017(2) 0.024(3) 0.039(3) 0.001(2) 0.005(2) 0.0005(19)
C32 0.021(3) 0.034(3) 0.045(3) -0.003(2) 0.005(2) 0.001(2)
C33 0.026(3) 0.036(3) 0.041(3) 0.009(3) 0.004(2) 0.002(2)
C34 0.021(3) 0.028(3) 0.061(4) -0.001(3) 0.009(3) -0.002(2)
F1 0.0125(13) 0.0296(15) 0.0351(16) 0.0015(13) 0.0026(11) -0.0008(11)
F2 0.0181(14) 0.0398(18) 0.0327(17) 0.0003(14) 0.0002(12) 0.0086(12)
F3 0.0381(18) 0.0290(16) 0.0340(17) 0.0012(13) 0.0036(14) 0.0127(14)
F4 0.041(2) 0.0245(17) 0.058(2) 0.0074(15) 0.0031(17) -0.0072(14)
F5 0.0185(14) 0.0298(16) 0.0448(19) -0.0007(14) -0.0001(13) -0.0077(12)
F6 0.0250(15) 0.0311(17) 0.0388(18) 0.0017(14) 0.0001(13) 0.0047(13)
F7 0.0323(18) 0.0258(17) 0.069(3) 0.0134(16) 0.0014(17) 0.0057(14)
F8 0.0263(17) 0.0208(16) 0.076(3) -0.0110(16) 0.0074(17) 0.0009(13)
F9 0.0283(17) 0.0374(18) 0.0404(19) -0.0156(14) 0.0094(14) 0.0012(13)
F10 0.0248(15) 0.0317(16) 0.0280(16) -0.0056(13) 0.0058(12) 0.0017(12)
F11 0.0172(14) 0.0462(19) 0.0281(16) -0.0063(14) -0.0002(12) 0.0069(13)
F12 0.0180(15) 0.053(2) 0.045(2) -0.0081(16) -0.0084(14) 0.0103(14)
F13 0.0108(14) 0.0394(19) 0.070(2) -0.0006(17) 0.0066(15) 0.0033(12)
F14 0.0231(16) 0.052(2) 0.056(2) 0.0073(17) 0.0210(15) 0.0048(15)
F15 0.0209(14) 0.0418(18) 0.0296(16) 0.0000(13) 0.0068(12) 0.0026(13)
F16 0.0146(13) 0.0267(15) 0.0355(17) -0.0041(12) 0.0047(12) -0.0017(11)
F17 0.0243(16) 0.0417(19) 0.0411(19) 0.0057(15) 0.0149(14) 0.0057(13)
F18 0.0404(19) 0.051(2) 0.0381(19) -0.0075(16) 0.0187(16) 0.0130(16)
F19 0.0316(17) 0.0375(18) 0.0372(18) -0.0178(14) 0.0021(14) 0.0029(14)
F20 0.0171(14) 0.0275(15) 0.0379(17) -0.0091(13) 0.0060(12) -0.0044(11)
C35 0.017(2) 0.023(2) 0.024(2) -0.0043(19) 0.0026(18) 0.0026(18)
C36 0.019(2) 0.024(2) 0.022(2) -0.0025(19) 0.0077(18) 0.0015(18)
C37 0.018(2) 0.033(3) 0.026(3) -0.004(2) 0.0033(19) 0.007(2)
C38 0.037(3) 0.022(2) 0.026(3) -0.001(2) 0.007(2) 0.009(2)
C39 0.033(3) 0.021(2) 0.029(3) -0.001(2) 0.006(2) -0.002(2)
C40 0.017(2) 0.026(3) 0.031(3) -0.003(2) 0.0029(19) -0.0016(19)
C41 0.010(2) 0.023(2) 0.035(3) -0.005(2) 0.0049(18) -0.0011(17)
C42 0.011(2) 0.029(3) 0.037(3) -0.001(2) 0.0058(19) 0.0041(18)
C43 0.016(2) 0.024(3) 0.050(3) 0.004(2) 0.006(2) -0.0004(19)
C44 0.016(2) 0.019(2) 0.055(4) -0.007(2) 0.009(2) 0.0013(18)
C45 0.013(2) 0.033(3) 0.039(3) -0.012(2) 0.008(2) -0.0009(19)
C46 0.012(2) 0.025(2) 0.034(3) 0.000(2) 0.0066(19) -0.0008(18)
C47 0.015(2) 0.019(2) 0.033(3) -0.0030(19) 0.0063(19) -0.0001(17)
C48 0.014(2) 0.025(3) 0.038(3) -0.004(2) 0.002(2) 0.0010(18)
C49 0.018(2) 0.025(3) 0.043(3) -0.008(2) -0.005(2) 0.0035(19)
C50 0.010(2) 0.026(3) 0.055(4) 0.000(2) 0.005(2) -0.0002(18)
C51 0.017(2) 0.029(3) 0.046(3) 0.002(2) 0.011(2) 0.001(2)
C52 0.016(2) 0.026(3) 0.031(3) -0.002(2) 0.0028(19) -0.0006(18)
C53 0.012(2) 0.026(2) 0.022(2) -0.0037(19) 0.0023(17) 0.0041(17)
C54 0.014(2) 0.023(2) 0.029(3) -0.0002(19) 0.0010(18) 0.0023(18)
C55 0.017(2) 0.031(3) 0.029(3) 0.003(2) 0.0044(19) 0.0055(19)
C56 0.024(2) 0.041(3) 0.024(3) -0.004(2) 0.006(2) 0.014(2)
C57 0.019(2) 0.029(3) 0.035(3) -0.005(2) 0.000(2) 0.006(2)
C58 0.014(2) 0.028(3) 0.029(3) -0.001(2) -0.0001(19) 0.0014(18)
B1 0.011(2) 0.023(3) 0.026(3) -0.002(2) 0.0052(19) 0.0009(19)
Cl1 0.0218(8) 0.0226(8) 0.0259(8) -0.0003(6) 0.0072(6) -0.0036(6)
C59 0.017(3) 0.019(3) 0.027(3) 0.005(2) 0.005(2) -0.003(2)
C60 0.024(3) 0.024(3) 0.030(3) 0.008(3) -0.003(3) 0.001(3)
C61 0.026(4) 0.023(3) 0.043(5) -0.006(3) 0.001(3) 0.003(3)
C62 0.028(4) 0.027(3) 0.035(4) -0.001(3) 0.005(3) -0.008(3)
C63 0.025(4) 0.037(4) 0.023(4) 0.006(3) -0.008(3) -0.003(3)
C64 0.020(3) 0.025(3) 0.030(4) 0.005(3) 0.001(3) 0.000(3)
Cl1B 0.058(7) 0.198(16) 0.094(9) -0.048(10) 0.029(6) 0.019(8)
C59B 0.036(18) 0.19(4) 0.08(2) -0.06(2) 0.013(16) 0.002(19)
C60B 0.07(2) 0.19(4) 0.09(2) -0.07(2) 0.000(17) 0.02(2)
C61B 0.060(17) 0.19(3) 0.075(17) -0.081(19) 0.000(14) 0.014(17)
C62B 0.10(3) 0.20(4) 0.08(2) -0.06(2) 0.010(19) 0.03(2)
C63B 0.06(2) 0.19(4) 0.076(19) -0.08(2) -0.006(18) 0.02(2)
C64B 0.060(17) 0.19(3) 0.075(17) -0.081(19) 0.000(14) 0.014(17)

loop_
_atom_type_symbol
_atom_type_description
_atom_type_scat_dispersion_real
_atom_type_scat_dispersion_imag
_atom_type_scat_source
C C 0.0033 0.0016 'International Tables Vol C Tables 4.2.6.8 and 6.1.1.4'
H H 0.0000 0.0000 'International Tables Vol C Tables 4.2.6.8 and 6.1.1.4'
B B 0.0013 0.0007 'International Tables Vol C Tables 4.2.6.8 and 6.1.1.4'
O O 0.0106 0.0060 'International Tables Vol C Tables 4.2.6.8 and 6.1.1.4'
F F 0.0171 0.0103 'International Tables Vol C Tables 4.2.6.8 and 6.1.1.4'
P P 0.1023 0.0942 'International Tables Vol C Tables 4.2.6.8 and 6.1.1.4'
Cl Cl 0.1484 0.1585 'International Tables Vol C Tables 4.2.6.8 and 6.1.1.4'
Zr Zr -2.9673 0.5597 'International Tables Vol C Tables 4.2.6.8 and 6.1.1.4'

loop_
_geom_angle_atom_site_label_1
_geom_angle_atom_site_label_2
_geom_angle_atom_site_label_3
_geom_angle
O1 Zr1 C5 93.68(16)
O1 Zr1 C15 89.68(16)
C5 Zr1 C15 147.40(17)
O1 Zr1 C11 79.22(17)
C5 Zr1 C11 116.89(17)
C15 Zr1 C11 32.40(17)
O1 Zr1 C12 103.23(17)
C5 Zr1 C12 93.66(17)
C15 Zr1 C12 54.14(17)
C11 Zr1 C12 32.48(19)
O1 Zr1 C14 122.19(16)
C5 Zr1 C14 134.33(17)
C15 Zr1 C14 32.61(17)
C11 Zr1 C14 53.60(16)
C12 Zr1 C14 54.02(16)
O1 Zr1 C3 131.89(16)
C5 Zr1 C3 53.83(17)
C15 Zr1 C3 137.45(18)
C11 Zr1 C3 143.96(18)
C12 Zr1 C3 112.26(19)
C14 Zr1 C3 105.00(17)
O1 Zr1 C1 79.60(15)
C5 Zr1 C1 32.58(17)
C15 Zr1 C1 168.89(17)
C11 Zr1 C1 140.27(17)
C12 Zr1 C1 125.36(17)
C14 Zr1 C1 158.21(17)
C3 Zr1 C1 53.64(17)
O1 Zr1 C4 125.83(16)
C5 Zr1 C4 32.18(17)
C15 Zr1 C4 134.29(17)
C11 Zr1 C4 119.02(18)
C12 Zr1 C4 87.13(18)
C14 Zr1 C4 106.99(17)
C3 Zr1 C4 32.25(18)
C1 Zr1 C4 53.26(16)
O1 Zr1 C2 100.85(16)
C5 Zr1 C2 53.71(17)
C15 Zr1 C2 156.38(18)
C11 Zr1 C2 170.58(17)
C12 Zr1 C2 140.44(18)
C14 Zr1 C2 131.25(17)
C3 Zr1 C2 32.55(17)
C1 Zr1 C2 32.12(17)
C4 Zr1 C2 53.31(17)
O1 Zr1 C13 132.68(17)
C5 Zr1 C13 102.98(17)
C15 Zr1 C13 53.84(17)
C11 Zr1 C13 53.68(18)
C12 Zr1 C13 32.85(17)
C14 Zr1 C13 32.20(17)
C3 Zr1 C13 92.24(18)
C1 Zr1 C13 133.14(17)
C4 Zr1 C13 80.51(17)
C2 Zr1 C13 124.77(17)
C26 P1 C31 103.0(2)
C26 P1 C27 105.4(2)
C31 P1 C27 111.1(3)
C21 O1 Zr1 161.7(3)
C2 C1 C5 107.8(5)
C2 C1 C6 124.6(5)
C5 C1 C6 127.3(5)
C2 C1 Zr1 74.4(3)
C5 C1 Zr1 72.0(3)
C6 C1 Zr1 124.0(3)
C1 C2 C3 107.8(5)
C1 C2 C7 123.8(5)
C3 C2 C7 126.8(5)
C1 C2 Zr1 73.5(3)
C3 C2 Zr1 73.0(3)
C7 C2 Zr1 130.7(4)
C4 C3 C2 107.6(5)
C4 C3 C8 126.2(5)
C2 C3 C8 125.4(5)
C4 C3 Zr1 74.5(3)
C2 C3 Zr1 74.4(3)
C8 C3 Zr1 124.6(4)
C5 C4 C3 108.2(5)
C5 C4 C9 123.4(5)
C3 C4 C9 126.7(5)
C5 C4 Zr1 71.8(3)
C3 C4 Zr1 73.2(3)
C9 C4 Zr1 132.6(4)
C4 C5 C1 108.4(5)
C4 C5 C10 124.5(5)
C1 C5 C10 125.7(5)
C4 C5 Zr1 76.0(3)
C1 C5 Zr1 75.5(3)
C10 C5 Zr1 125.3(3)
C15 C11 C12 109.1(5)
C15 C11 C16 125.2(5)
C12 C11 C16 125.4(5)
C15 C11 Zr1 73.7(3)
C12 C11 Zr1 73.8(3)
C16 C11 Zr1 123.7(4)
C11 C12 C13 107.4(4)
C11 C12 C17 123.7(5)
C13 C12 C17 127.5(6)
C11 C12 Zr1 73.7(3)
C13 C12 Zr1 75.2(3)
C17 C12 Zr1 127.4(4)
C14 C13 C12 107.3(5)
C14 C13 C18 123.7(5)
C12 C13 C18 126.8(5)
C14 C13 Zr1 72.9(3)
C12 C13 Zr1 72.0(3)
C18 C13 Zr1 133.7(4)
C13 C14 C15 108.5(5)
C13 C14 C19 123.9(5)
C15 C14 C19 127.2(5)
C13 C14 Zr1 74.9(3)
C15 C14 Zr1 72.9(3)
C19 C14 Zr1 124.3(4)
C11 C15 C14 107.7(5)
C11 C15 C20 125.3(5)
C14 C15 C20 126.9(5)
C11 C15 Zr1 73.9(3)
C14 C15 Zr1 74.5(3)
C20 C15 Zr1 121.0(4)
O1 C21 C26 121.4(4)
O1 C21 C22 118.4(4)
C26 C21 C22 120.2(5)
C23 C22 C21 120.6(5)
C22 C23 C24 120.7(5)
C23 C24 C25 118.2(5)
C26 C25 C24 123.1(5)
C25 C26 C21 117.2(4)
C25 C26 P1 122.4(4)
C21 C26 P1 120.3(4)
C30 C27 C28 110.5(5)
C30 C27 C29 107.9(5)
C28 C27 C29 107.4(5)
C30 C27 P1 117.8(4)
C28 C27 P1 107.2(4)
C29 C27 P1 105.5(4)
C34 C31 C32 108.9(4)
C34 C31 C33 110.0(5)
C32 C31 C33 106.9(5)
C34 C31 P1 109.2(4)
C32 C31 P1 103.9(4)
C33 C31 P1 117.5(4)
C40 C35 C36 113.1(4)
C40 C35 B1 126.7(4)
C36 C35 B1 119.6(4)
F1 C36 C37 116.8(4)
F1 C36 C35 119.3(4)
C37 C36 C35 123.9(5)
F2 C37 C36 120.5(5)
F2 C37 C38 119.0(5)
C36 C37 C38 120.4(5)
F3 C38 C37 122.1(5)
F3 C38 C39 120.0(5)
C37 C38 C39 117.9(5)
F4 C39 C40 120.6(5)
F4 C39 C38 119.2(5)
C40 C39 C38 120.2(5)
F5 C40 C39 114.7(4)
F5 C40 C35 120.9(5)
C39 C40 C35 124.4(5)
C46 C41 C42 113.4(4)
C46 C41 B1 125.5(5)
C42 C41 B1 120.7(4)
F6 C42 C41 119.8(4)
F6 C42 C43 115.5(5)
C41 C42 C43 124.7(5)
F7 C43 C44 120.5(5)
F7 C43 C42 120.7(5)
C44 C43 C42 118.8(5)
F8 C44 C43 120.7(5)
F8 C44 C45 119.6(5)
C43 C44 C45 119.7(5)
F9 C45 C44 120.6(5)
F9 C45 C46 119.6(5)
C44 C45 C46 119.8(5)
F10 C46 C45 115.5(5)
F10 C46 C41 121.0(4)
C45 C46 C41 123.6(5)
C48 C47 C52 113.4(4)
C48 C47 B1 126.4(5)
C52 C47 B1 119.9(4)
F11 C48 C47 121.4(4)
F11 C48 C49 114.5(5)
C47 C48 C49 124.1(5)
F12 C49 C50 120.6(5)
F12 C49 C48 120.3(5)
C50 C49 C48 119.1(5)
F13 C50 C49 120.0(5)
F13 C50 C51 120.5(5)
C49 C50 C51 119.4(5)
F14 C51 C50 120.5(5)
F14 C51 C52 120.1(5)
C50 C51 C52 119.5(5)
F15 C52 C51 116.0(5)
F15 C52 C47 119.5(4)
C51 C52 C47 124.5(5)
C54 C53 C58 113.5(4)
C54 C53 B1 127.3(4)
C58 C53 B1 118.8(4)
F16 C54 C55 115.1(4)
F16 C54 C53 121.0(4)
C55 C54 C53 123.9(5)
F17 C55 C56 119.8(5)
F17 C55 C54 120.1(5)
C56 C55 C54 120.1(5)
F18 C56 C57 121.4(5)
F18 C56 C55 120.4(5)
C57 C56 C55 118.1(5)
F19 C57 C58 121.3(5)
F19 C57 C56 118.7(5)
C58 C57 C56 120.0(5)
F20 C58 C57 115.3(4)
F20 C58 C53 120.5(5)
C57 C58 C53 124.2(5)
C35 B1 C47 112.9(4)
C35 B1 C41 114.3(4)
C47 B1 C41 102.1(4)
C35 B1 C53 100.8(4)
C47 B1 C53 114.0(4)
C41 B1 C53 113.4(4)
C60 C59 C64 124.0(6)
C60 C59 Cl1 118.5(5)
C64 C59 Cl1 117.4(5)
C59 C60 C61 116.5(6)
C62 C61 C60 120.5(7)
C63 C62 C61 120.6(7)
C64 C63 C62 121.0(7)
C63 C64 C59 117.3(7)
C60B C59B C64B 120.0
C60B C59B Cl1B 121(2)
C64B C59B Cl1B 119(2)
C59B C60B C61B 120.0
C62B C61B C60B 120.0
C61B C62B C63B 120.0
C62B C63B C64B 120.0
C63B C64B C59B 120.0

loop_
_geom_bond_atom_site_label_1
_geom_bond_atom_site_label_2
_geom_bond_distance
Zr1 O1 1.979(4)
Zr1 C5 2.508(5)
Zr1 C15 2.524(5)
Zr1 C11 2.526(5)
Zr1 C12 2.528(5)
Zr1 C14 2.545(5)
Zr1 C3 2.546(5)
Zr1 C1 2.553(5)
Zr1 C4 2.562(5)
Zr1 C2 2.565(5)
Zr1 C13 2.570(5)
P1 C26 1.836(5)
P1 C31 1.888(6)
P1 C27 1.893(5)
O1 C21 1.359(6)
C1 C2 1.416(7)
C1 C5 1.420(7)
C1 C6 1.486(8)
C2 C3 1.432(8)
C2 C7 1.503(8)
C3 C4 1.419(8)
C3 C8 1.497(8)
C4 C5 1.406(8)
C4 C9 1.498(8)
C5 C10 1.522(7)
C11 C15 1.409(7)
C11 C12 1.413(8)
C11 C16 1.511(8)
C12 C13 1.442(8)
C12 C17 1.500(8)
C13 C14 1.419(7)
C13 C18 1.497(8)
C14 C15 1.423(8)
C14 C19 1.503(7)
C15 C20 1.508(8)
C21 C26 1.401(7)
C21 C22 1.406(7)
C22 C23 1.372(8)
C23 C24 1.383(8)
C24 C25 1.397(7)
C25 C26 1.389(7)
C27 C30 1.526(8)
C27 C28 1.532(8)
C27 C29 1.554(8)
C31 C34 1.531(7)
C31 C32 1.536(7)
C31 C33 1.538(8)
F1 C36 1.348(6)
F2 C37 1.354(6)
F3 C38 1.334(6)
F4 C39 1.347(6)
F5 C40 1.359(6)
F6 C42 1.354(6)
F7 C43 1.349(7)
F8 C44 1.354(6)
F9 C45 1.354(6)
F10 C46 1.347(6)
F11 C48 1.352(6)
F12 C49 1.337(6)
F13 C50 1.347(5)
F14 C51 1.349(7)
F15 C52 1.351(6)
F16 C54 1.341(6)
F17 C55 1.349(6)
F18 C56 1.331(6)
F19 C57 1.361(6)
F20 C58 1.353(6)
C35 C40 1.382(7)
C35 C36 1.405(7)
C35 B1 1.648(7)
C36 C37 1.372(7)
C37 C38 1.374(8)
C38 C39 1.381(8)
C39 C40 1.376(8)
C41 C46 1.389(7)
C41 C42 1.391(8)
C41 B1 1.661(7)
C42 C43 1.393(7)
C43 C44 1.355(9)
C44 C45 1.378(8)
C45 C46 1.386(7)
C47 C48 1.382(7)
C47 C52 1.387(7)
C47 B1 1.654(7)
C48 C49 1.400(7)
C49 C50 1.368(8)
C50 C51 1.369(8)
C51 C52 1.382(7)
C53 C54 1.383(7)
C53 C58 1.390(7)
C53 B1 1.673(7)
C54 C55 1.382(7)
C55 C56 1.376(8)
C56 C57 1.376(8)
C57 C58 1.375(8)
Cl1 C59 1.768(7)
C59 C60 1.366(9)
C59 C64 1.399(9)
C60 C61 1.411(10)
C61 C62 1.379(11)
C62 C63 1.373(11)
C63 C64 1.370(11)
Cl1B C59B 1.77(3)
C59B C60B 1.3900
C59B C64B 1.3900
C60B C61B 1.3900
C61B C62B 1.3900
C62B C63B 1.3900
C63B C64B 1.3900
